data_1560424
loop_
_publ_author_name
'Wang, Xin-Fang'
'Zhou, Sheng-Bin'
'Du, Ceng-Ceng'
'Wang, Duo-Zhi'
'Jia, Dianzeng'

_publ_section_title
;
 Seven new Zn(II)/Cd(II) coordination polymers with 2-(hydroxymethyl)-1 H
 -benzo[ d ]imidazole-5-carboxylic acid: Synthesis, structures and
 properties
;
_journal_name_full 'Journal of Solid State Chemistry'
_journal_page_first 72
_journal_page_last 85
_journal_paper_doi 10.1016/j.jssc.2017.04.039
_journal_volume 252
_journal_year 2017
_chemical_formula_sum 'C10 H7 N3 O3 S Zn'
_chemical_formula_weight 314.62
_space_group_crystal_system monoclinic
_space_group_IT_number 15
_space_group_name_Hall '-C 2yc'
_space_group_name_H-M_alt 'C 1 2/c 1'
_atom_sites_solution_hydrogens mixed
_cell_angle_alpha 90
_cell_angle_beta 104.629(2)
_cell_angle_gamma 90
_cell_formula_units_Z 8
_cell_length_a 15.9369(7)
_cell_length_b 9.4915(7)
_cell_length_c 14.7569(8)
_cell_measurement_reflns_used 1657
_cell_measurement_temperature 296(2)
_cell_measurement_theta_max 24.51
_cell_measurement_theta_min 2.52
_cell_volume 2159.8(2)
_computing_structure_refinement 'SHELXL-2014/7 (Sheldrick, 2014)'
_diffrn_ambient_temperature 296(2)
_diffrn_measured_fraction_theta_full 0.998
_diffrn_measured_fraction_theta_max 0.992
_diffrn_measurement_device_type CCD
_diffrn_measurement_method '\w scans'
_diffrn_radiation_type MoK\a
_diffrn_radiation_wavelength 0.71073
_diffrn_reflns_av_R_equivalents 0.0389
_diffrn_reflns_av_unetI/netI 0.0352
_diffrn_reflns_Laue_measured_fraction_full 0.998
_diffrn_reflns_Laue_measured_fraction_max 0.992
_diffrn_reflns_limit_h_max 16
_diffrn_reflns_limit_h_min -19
_diffrn_reflns_limit_k_max 11
_diffrn_reflns_limit_k_min -11
_diffrn_reflns_limit_l_max 17
_diffrn_reflns_limit_l_min -16
_diffrn_reflns_number 7004
_diffrn_reflns_point_group_measured_fraction_full 0.998
_diffrn_reflns_point_group_measured_fraction_max 0.992
_diffrn_reflns_theta_full 25.242
_diffrn_reflns_theta_max 25.472
_diffrn_reflns_theta_min 2.520
_exptl_absorpt_coefficient_mu 2.470
_exptl_absorpt_correction_type multi-scan
_exptl_absorpt_process_details sadabs
_exptl_crystal_colour colorless
_exptl_crystal_density_diffrn 1.935
_exptl_crystal_description block
_exptl_crystal_F_000 1264
_exptl_crystal_size_max 0.220
_exptl_crystal_size_mid 0.200
_exptl_crystal_size_min 0.180
_exptl_transmission_factor_max 0.864
_exptl_transmission_factor_min 0.864
_refine_diff_density_max 0.351
_refine_diff_density_min -0.372
_refine_diff_density_rms 0.071
_refine_ls_extinction_coef .
_refine_ls_extinction_method none
_refine_ls_goodness_of_fit_ref 1.070
_refine_ls_hydrogen_treatment mixed
_refine_ls_matrix_type full
_refine_ls_number_parameters 167
_refine_ls_number_reflns 1989
_refine_ls_number_restraints 1
_refine_ls_restrained_S_all 1.070
_refine_ls_R_factor_all 0.0376
_refine_ls_R_factor_gt 0.0287
_refine_ls_shift/su_max 0.000
_refine_ls_shift/su_mean 0.000
_refine_ls_structure_factor_coef Fsqd
_refine_ls_weighting_details 'w=1/[\s^2^(Fo^2^)+(0.0336P)^2^] where P=(Fo^2^+2Fc^2^)/3'
_refine_ls_weighting_scheme calc
_refine_ls_wR_factor_gt 0.0674
_refine_ls_wR_factor_ref 0.0716
_reflns_Friedel_coverage 0.000
_reflns_Friedel_fraction_full .
_reflns_Friedel_fraction_max .
_reflns_number_gt 1634
_reflns_number_total 1989
_reflns_threshold_expression 'I > 2\s(I)'
_cod_data_source_file JSSC-2017-252-72.cif
_cod_data_source_block 3
_cod_original_sg_symbol_H-M 'C 2/c'
_cod_database_code 1560424
_shelx_space_group_comment
;
The symmetry employed for this shelxl refinement is uniquely defined
by the following loop, which should always be used as a source of
symmetry information in preference to the above space-group names.
They are only intended as comments.
;
_shelx_estimated_absorpt_t_min 0.613
_shelx_estimated_absorpt_t_max 0.665

loop_
_space_group_symop_operation_xyz
'x, y, z'
'-x, y, -z+1/2'
'x+1/2, y+1/2, z'
'-x+1/2, y+1/2, -z+1/2'
'-x, -y, -z'
'x, -y, z-1/2'
'-x+1/2, -y+1/2, -z'
'x+1/2, -y+1/2, z-1/2'

loop_
_atom_site_label
_atom_site_type_symbol
_atom_site_fract_x
_atom_site_fract_y
_atom_site_fract_z
_atom_site_U_iso_or_equiv
_atom_site_adp_type
_atom_site_occupancy
_atom_site_site_symmetry_order
_atom_site_calc_flag
_atom_site_refinement_flags_posn
_atom_site_refinement_flags_adp
_atom_site_refinement_flags_occupancy
_atom_site_disorder_assembly
_atom_site_disorder_group
C1 C 0.40691(17) 0.3555(3) 0.62064(19) 0.0217(6) Uani 1 1 d . . . . .
C2 C 0.34141(17) 0.4345(3) 0.54819(19) 0.0209(6) Uani 1 1 d . . . . .
C3 C 0.25372(18) 0.4272(3) 0.5488(2) 0.0279(7) Uani 1 1 d . . . . .
H3 H 0.2371 0.3661 0.5904 0.033 Uiso 1 1 calc R U . . .
C4 C 0.19135(18) 0.5081(3) 0.4894(2) 0.0323(7) Uani 1 1 d . . . . .
H4 H 0.1332 0.5032 0.4901 0.039 Uiso 1 1 calc R U . . .
C5 C 0.21965(17) 0.5970(3) 0.42883(19) 0.0238(6) Uani 1 1 d . . . . .
C6 C 0.30614(16) 0.6018(3) 0.42468(18) 0.0200(6) Uani 1 1 d . . . . .
C7 C 0.36890(16) 0.5206(3) 0.48536(18) 0.0207(6) Uani 1 1 d . . . . .
H7 H 0.4268 0.5241 0.4838 0.025 Uiso 1 1 calc R U . . .
C8 C 0.23582(18) 0.7535(3) 0.3237(2) 0.0225(6) Uani 1 1 d . . . . .
C9 C 0.21167(18) 0.8663(3) 0.2512(2) 0.0326(7) Uani 1 1 d . . . . .
H9A H 0.2542 0.9415 0.2657 0.039 Uiso 1 1 calc R U . . .
H9B H 0.2124 0.8279 0.1905 0.039 Uiso 1 1 calc R U . . .
C10 C 0.54176(18) -0.0590(3) 0.6354(2) 0.0281(7) Uani 1 1 d . . . . .
N1 N 0.31425(14) 0.7002(2) 0.35671(15) 0.0216(5) Uani 1 1 d . . . . .
N2 N 0.17754(14) 0.6947(3) 0.36365(16) 0.0275(6) Uani 1 1 d . . . . .
H2 H 0.1231 0.7145 0.3508 0.033 Uiso 1 1 calc R U . . .
N3 N 0.55800(17) 0.0516(3) 0.66637(18) 0.0375(6) Uani 1 1 d . . . . .
O1 O 0.38001(13) 0.27558(19) 0.67553(14) 0.0270(5) Uani 1 1 d . . . . .
O2 O 0.48628(12) 0.3741(2) 0.62346(14) 0.0284(5) Uani 1 1 d . . . . .
O3 O 0.12871(14) 0.9215(2) 0.24716(16) 0.0368(5) Uani 1 1 d D . . . .
S1 S 0.51830(5) -0.21402(8) 0.58831(7) 0.0420(2) Uani 1 1 d . . . . .
Zn1 Zn 0.58077(2) 0.25325(3) 0.68853(2) 0.02194(12) Uani 1 1 d . . . . .
H1O H 0.095(2) 0.874(4) 0.205(2) 0.097(18) Uiso 1 1 d D . . . .

loop_
_atom_site_aniso_label
_atom_site_aniso_U_11
_atom_site_aniso_U_22
_atom_site_aniso_U_33
_atom_site_aniso_U_23
_atom_site_aniso_U_13
_atom_site_aniso_U_12
C1 0.0243(15) 0.0215(15) 0.0186(15) -0.0042(12) 0.0041(12) 0.0006(11)
C2 0.0213(14) 0.0208(14) 0.0204(14) 0.0015(11) 0.0050(11) 0.0009(11)
C3 0.0285(16) 0.0308(16) 0.0268(17) 0.0090(13) 0.0114(13) -0.0013(12)
C4 0.0202(15) 0.0415(19) 0.0363(19) 0.0108(15) 0.0094(13) -0.0004(13)
C5 0.0204(14) 0.0257(15) 0.0236(15) 0.0024(12) 0.0026(12) 0.0040(11)
C6 0.0213(14) 0.0210(14) 0.0182(14) -0.0023(11) 0.0059(11) 0.0014(11)
C7 0.0145(13) 0.0233(15) 0.0241(15) -0.0011(12) 0.0049(11) 0.0005(11)
C8 0.0228(14) 0.0228(15) 0.0210(15) -0.0001(12) 0.0040(12) 0.0016(11)
C9 0.0305(17) 0.0336(18) 0.0330(18) 0.0091(14) 0.0065(14) 0.0093(13)
C10 0.0238(15) 0.0335(18) 0.0279(17) 0.0029(14) 0.0079(13) 0.0034(13)
N1 0.0211(12) 0.0244(12) 0.0197(12) 0.0032(10) 0.0062(10) 0.0024(10)
N2 0.0169(12) 0.0367(14) 0.0289(14) 0.0080(11) 0.0058(11) 0.0062(10)
N3 0.0462(17) 0.0304(16) 0.0385(16) -0.0031(13) 0.0159(13) -0.0047(12)
O1 0.0312(11) 0.0282(11) 0.0210(11) 0.0047(9) 0.0053(9) -0.0043(8)
O2 0.0210(11) 0.0346(12) 0.0292(12) 0.0090(9) 0.0058(9) 0.0049(8)
O3 0.0317(12) 0.0364(13) 0.0380(14) 0.0012(11) 0.0009(11) 0.0126(10)
S1 0.0361(5) 0.0311(4) 0.0548(6) -0.0122(4) 0.0039(4) 0.0010(3)
Zn1 0.02104(19) 0.0254(2) 0.01980(19) 0.00155(13) 0.00589(14) 0.00256(13)

loop_
_atom_type_symbol
_atom_type_description
_atom_type_scat_dispersion_real
_atom_type_scat_dispersion_imag
_atom_type_scat_source
C C 0.0033 0.0016 'International Tables Vol C Tables 4.2.6.8 and 6.1.1.4'
H H 0.0000 0.0000 'International Tables Vol C Tables 4.2.6.8 and 6.1.1.4'
N N 0.0061 0.0033 'International Tables Vol C Tables 4.2.6.8 and 6.1.1.4'
O O 0.0106 0.0060 'International Tables Vol C Tables 4.2.6.8 and 6.1.1.4'
Zn Zn 0.2839 1.4301 'International Tables Vol C Tables 4.2.6.8 and 6.1.1.4'
S S 0.1246 0.1234 'International Tables Vol C Tables 4.2.6.8 and 6.1.1.4'

loop_
_geom_angle_atom_site_label_1
_geom_angle_atom_site_label_2
_geom_angle_atom_site_label_3
_geom_angle
_geom_angle_site_symmetry_1
_geom_angle_site_symmetry_3
O1 C1 O2 124.2(3) . .
O1 C1 C2 118.2(2) . .
O2 C1 C2 117.7(2) . .
C7 C2 C3 121.1(2) . .
C7 C2 C1 119.5(2) . .
C3 C2 C1 119.2(2) . .
C4 C3 C2 121.9(3) . .
C4 C3 H3 119.1 . .
C2 C3 H3 119.1 . .
C3 C4 C5 116.7(3) . .
C3 C4 H4 121.7 . .
C5 C4 H4 121.7 . .
N2 C5 C4 132.7(3) . .
N2 C5 C6 105.0(2) . .
C4 C5 C6 122.3(3) . .
C7 C6 N1 130.4(2) . .
C7 C6 C5 120.7(2) . .
N1 C6 C5 108.9(2) . .
C2 C7 C6 117.3(2) . .
C2 C7 H7 121.4 . .
C6 C7 H7 121.4 . .
N1 C8 N2 112.0(2) . .
N1 C8 C9 125.9(2) . .
N2 C8 C9 122.1(2) . .
O3 C9 C8 111.5(2) . .
O3 C9 H9A 109.3 . .
C8 C9 H9A 109.3 . .
O3 C9 H9B 109.3 . .
C8 C9 H9B 109.3 . .
H9A C9 H9B 108.0 . .
N3 C10 S1 178.2(3) . .
C8 N1 C6 105.6(2) . .
C8 N1 Zn1 125.81(19) . 5_666
C6 N1 Zn1 128.50(17) . 5_666
C8 N2 C5 108.4(2) . .
C8 N2 H2 125.8 . .
C5 N2 H2 125.8 . .
C10 N3 Zn1 166.6(3) . .
C1 O1 Zn1 130.65(18) . 2_656
C1 O2 Zn1 125.17(17) . .
C9 O3 H1O 105(3) . .
O2 Zn1 O1 116.73(8) . 2_656
O2 Zn1 N3 113.98(10) . .
O1 Zn1 N3 105.94(10) 2_656 .
O2 Zn1 N1 108.27(8) . 5_666
O1 Zn1 N1 103.93(9) 2_656 5_666
N3 Zn1 N1 107.17(10) . 5_666

loop_
_geom_bond_atom_site_label_1
_geom_bond_atom_site_label_2
_geom_bond_distance
_geom_bond_site_symmetry_2
C1 O1 1.261(3) .
C1 O2 1.268(3) .
C1 C2 1.494(4) .
C2 C7 1.387(4) .
C2 C3 1.401(4) .
C3 C4 1.380(4) .
C3 H3 0.9300 .
C4 C5 1.385(4) .
C4 H4 0.9300 .
C5 N2 1.382(3) .
C5 C6 1.396(3) .
C6 C7 1.394(4) .
C6 N1 1.400(3) .
C7 H7 0.9300 .
C8 N1 1.322(3) .
C8 N2 1.341(4) .
C8 C9 1.494(4) .
C9 O3 1.409(3) .
C9 H9A 0.9700 .
C9 H9B 0.9700 .
C10 N3 1.148(4) .
C10 S1 1.630(3) .
N1 Zn1 2.001(2) 5_666
N2 H2 0.8600 .
N3 Zn1 1.960(3) .
O1 Zn1 1.956(2) 2_656
O2 Zn1 1.9432(18) .
O3 H1O 0.847(19) .
Zn1 O1 1.956(2) 2_656
Zn1 N1 2.001(2) 5_666

loop_
_geom_hbond_atom_site_label_D
_geom_hbond_atom_site_label_H
_geom_hbond_atom_site_label_A
_geom_hbond_distance_DH
_geom_hbond_distance_HA
_geom_hbond_distance_DA
_geom_hbond_angle_DHA
_geom_hbond_site_symmetry_A
O3 H1O S1 0.847(19) 2.38(2) 3.223(3) 171(4) 8_455
N2 H2 S1 0.86 2.63 3.376(2) 145.9 7_556
C7 H7 O2 0.93 2.54 3.283(3) 136.8 5_666

loop_
_geom_torsion_atom_site_label_1
_geom_torsion_atom_site_label_2
_geom_torsion_atom_site_label_3
_geom_torsion_atom_site_label_4
_geom_torsion
_geom_torsion_site_symmetry_1
_geom_torsion_site_symmetry_2
_geom_torsion_site_symmetry_3
_geom_torsion_site_symmetry_4
O1 C1 C2 C7 -178.5(2) . . . .
O2 C1 C2 C7 2.1(4) . . . .
O1 C1 C2 C3 5.6(4) . . . .
O2 C1 C2 C3 -173.8(2) . . . .
C7 C2 C3 C4 -2.1(4) . . . .
C1 C2 C3 C4 173.8(3) . . . .
C2 C3 C4 C5 0.2(4) . . . .
C3 C4 C5 N2 -177.3(3) . . . .
C3 C4 C5 C6 2.4(4) . . . .
N2 C5 C6 C7 176.7(2) . . . .
C4 C5 C6 C7 -3.0(4) . . . .
N2 C5 C6 N1 -0.8(3) . . . .
C4 C5 C6 N1 179.5(3) . . . .
C3 C2 C7 C6 1.5(4) . . . .
C1 C2 C7 C6 -174.4(2) . . . .
N1 C6 C7 C2 177.8(3) . . . .
C5 C6 C7 C2 1.0(4) . . . .
N1 C8 C9 O3 -166.5(3) . . . .
N2 C8 C9 O3 13.1(4) . . . .
N2 C8 N1 C6 -1.4(3) . . . .
C9 C8 N1 C6 178.2(3) . . . .
N2 C8 N1 Zn1 175.63(18) . . . 5_666
C9 C8 N1 Zn1 -4.7(4) . . . 5_666
C7 C6 N1 C8 -175.8(3) . . . .
C5 C6 N1 C8 1.3(3) . . . .
C7 C6 N1 Zn1 7.2(4) . . . 5_666
C5 C6 N1 Zn1 -175.62(18) . . . 5_666
N1 C8 N2 C5 1.0(3) . . . .
C9 C8 N2 C5 -178.7(3) . . . .
C4 C5 N2 C8 179.6(3) . . . .
C6 C5 N2 C8 -0.1(3) . . . .
O2 C1 O1 Zn1 45.2(4) . . . 2_656
C2 C1 O1 Zn1 -134.1(2) . . . 2_656
O1 C1 O2 Zn1 16.4(4) . . . .
C2 C1 O2 Zn1 -164.28(17) . . . .
